data_2201227
loop_
_publ_author_name
'Kreher, Ulf'
'Raston, Colin L.'
'Strauss, Christopher R.'
'Nichols, Peter J.'

_publ_section_title
;
 <i>N,N</i>-Dimethylammonium <i>N</i>',<i>N</i>'-dimethylcarbamate
;
_journal_issue 8
_journal_name_full 'Acta Crystallographica Section E'
_journal_page_first o948
_journal_page_last o949
_journal_paper_doi 10.1107/S1600536802013363
_journal_volume 58
_journal_year 2002
_chemical_formula_iupac 'C2 H8 N 1+, C3 H6 N O2 1-'
_chemical_formula_moiety 'C2 H8 N 1+, C3 H6 N O2 1-'
_chemical_formula_sum 'C5 H14 N2 O2'
_chemical_formula_weight 134.18
_chemical_melting_point 302
_space_group_IT_number 14
_symmetry_cell_setting monoclinic
_symmetry_space_group_name_Hall '-P 2ybc'
_symmetry_space_group_name_H-M 'P 1 21/c 1'
_atom_sites_solution_hydrogens geom
_atom_sites_solution_primary direct
_atom_sites_solution_secondary difmap
_cell_angle_alpha 90.00
_cell_angle_beta 95.0730(10)
_cell_angle_gamma 90.00
_cell_formula_units_Z 4
_cell_length_a 7.4171(2)
_cell_length_b 9.2543(3)
_cell_length_c 11.0343(4)
_cell_measurement_reflns_used 5677
_cell_measurement_temperature 123(2)
_cell_measurement_theta_max 28.3
_cell_measurement_theta_min 3.5
_cell_volume 754.43(4)
_computing_cell_refinement 'HKL SCALEPACK (Otwinowski & Minor 1997)'
_computing_data_collection 'COLLECT (Nonius BV, 1997-2000)'
_computing_data_reduction 'HKL DENZO (Otwinowski & Minor 1997) and SCALEPACK'
_computing_molecular_graphics 'XSEED (Barbour, 1999)'
_computing_publication_material XSEED
_computing_structure_refinement 'SHELXL97 (Sheldrick, 1997)'
_computing_structure_solution 'SHELXS97 (Sheldrick, 1997)'
_diffrn_ambient_temperature 123(2)
_diffrn_measured_fraction_theta_full 0.989
_diffrn_measured_fraction_theta_max 0.989
_diffrn_measurement_device '95mm CCD camera on \k-goniostat'
_diffrn_measurement_device_type 'Nonius KappaCCD'
_diffrn_measurement_method 'CCD rotation images, thick slices'
_diffrn_radiation_type MoK\a
_diffrn_radiation_wavelength 0.71073
_diffrn_reflns_av_R_equivalents 0.0585
_diffrn_reflns_av_sigmaI/netI 0.0628
_diffrn_reflns_limit_h_max 9
_diffrn_reflns_limit_h_min -7
_diffrn_reflns_limit_k_max 12
_diffrn_reflns_limit_k_min -10
_diffrn_reflns_limit_l_max 10
_diffrn_reflns_limit_l_min -14
_diffrn_reflns_number 5677
_diffrn_reflns_theta_full 28.29
_diffrn_reflns_theta_max 28.29
_diffrn_reflns_theta_min 3.53
_exptl_absorpt_coefficient_mu 0.090
_exptl_absorpt_correction_type none
_exptl_crystal_colour colourless
_exptl_crystal_density_diffrn 1.181
_exptl_crystal_density_method 'not measured'
_exptl_crystal_description prismatic
_exptl_crystal_F_000 296
_exptl_crystal_size_max 0.20
_exptl_crystal_size_mid 0.20
_exptl_crystal_size_min 0.10
_refine_diff_density_max 0.176
_refine_diff_density_min -0.211
_refine_ls_extinction_method none
_refine_ls_goodness_of_fit_ref 1.035
_refine_ls_hydrogen_treatment mixed
_refine_ls_matrix_type full
_refine_ls_number_parameters 94
_refine_ls_number_reflns 1853
_refine_ls_number_restraints 0
_refine_ls_restrained_S_all 1.035
_refine_ls_R_factor_all 0.0787
_refine_ls_R_factor_gt 0.0426
_refine_ls_shift/su_max <0.001
_refine_ls_shift/su_mean 0.000
_refine_ls_structure_factor_coef Fsqd
_refine_ls_weighting_details 'calc w = 1/[\s^2^(Fo^2^)+(0.0532P)^2^] where P = (Fo^2^+2Fc^2^)/3'
_refine_ls_weighting_scheme calc
_refine_ls_wR_factor_gt 0.0981
_refine_ls_wR_factor_ref 0.1097
_reflns_number_gt 1262
_reflns_number_total 1853
_reflns_threshold_expression I>2\s(I)
_cod_data_source_file ac6007.cif
_cod_data_source_block I
_cod_original_sg_symbol_H-M 'P 21/c'
_cod_database_code 2201227
_cod_database_fobs_code 2201227

loop_
_symmetry_equiv_pos_as_xyz
'x, y, z'
'-x, y+1/2, -z+1/2'
'-x, -y, -z'
'x, -y-1/2, z-1/2'

loop_
_atom_site_label
_atom_site_fract_x
_atom_site_fract_y
_atom_site_fract_z
_atom_site_U_iso_or_equiv
_atom_site_adp_type
_atom_site_calc_flag
_atom_site_refinement_flags
_atom_site_occupancy
_atom_site_disorder_assembly
_atom_site_disorder_group
_atom_site_type_symbol
O1 0.23004(12) 0.04565(10) 0.69795(8) 0.0251(3) Uani d . 1 . . O
O2 0.36822(12) -0.11594(10) 0.58676(8) 0.0250(3) Uani d . 1 . . O
N2 0.31244(14) 0.19177(12) 0.50167(10) 0.0198(3) Uani d . 1 . . N
C1 0.28655(15) -0.08089(14) 0.67805(11) 0.0178(3) Uani d . 1 . . C
N1 0.25829(14) -0.18623(12) 0.76269(10) 0.0232(3) Uani d . 1 . . N
C2 0.13907(17) -0.16328(16) 0.85808(11) 0.0255(3) Uani d . 1 . . C
H2A 0.1022 -0.0616 0.8586 0.038 Uiso calc R 1 . . H
H2B 0.2028 -0.1881 0.9369 0.038 Uiso calc R 1 . . H
H2C 0.0316 -0.2246 0.8433 0.038 Uiso calc R 1 . . H
C5 0.15899(17) 0.17156(17) 0.40836(12) 0.0300(4) Uani d . 1 . . C
H5A 0.0483 0.2098 0.4387 0.045 Uiso calc R 1 . . H
H5B 0.1435 0.0684 0.3905 0.045 Uiso calc R 1 . . H
H5C 0.1835 0.2232 0.3340 0.045 Uiso calc R 1 . . H
C4 0.34569(17) 0.34500(15) 0.53192(13) 0.0269(3) Uani d . 1 . . C
H4A 0.3676 0.3984 0.4579 0.040 Uiso calc R 1 . . H
H4B 0.4519 0.3531 0.5910 0.040 Uiso calc R 1 . . H
H4C 0.2398 0.3855 0.5669 0.040 Uiso calc R 1 . . H
C3 0.3046(2) -0.33568(16) 0.74174(14) 0.0341(4) Uani d . 1 . . C
H3A 0.1972 -0.3872 0.7061 0.051 Uiso calc R 1 . . H
H3B 0.3479 -0.3810 0.8192 0.051 Uiso calc R 1 . . H
H3C 0.3999 -0.3399 0.6857 0.051 Uiso calc R 1 . . H
H2 0.413(2) 0.1576(17) 0.4721(13) 0.031(4) Uiso d . 1 . . H
H1 0.285(2) 0.1373(17) 0.5742(14) 0.039(4) Uiso d . 1 . . H

loop_
_atom_site_aniso_label
_atom_site_aniso_U_11
_atom_site_aniso_U_22
_atom_site_aniso_U_33
_atom_site_aniso_U_12
_atom_site_aniso_U_13
_atom_site_aniso_U_23
O1 0.0324(5) 0.0188(6) 0.0254(5) 0.0009(4) 0.0098(4) -0.0004(4)
O2 0.0266(5) 0.0263(6) 0.0239(5) 0.0015(4) 0.0117(4) 0.0002(4)
N2 0.0198(6) 0.0185(6) 0.0219(6) 0.0016(4) 0.0059(4) 0.0008(5)
C1 0.0140(6) 0.0215(7) 0.0177(7) -0.0021(5) 0.0008(4) -0.0002(5)
N1 0.0265(6) 0.0210(6) 0.0232(6) 0.0020(4) 0.0088(4) 0.0048(5)
C2 0.0252(7) 0.0334(9) 0.0186(7) -0.0048(6) 0.0056(5) 0.0036(6)
C5 0.0272(7) 0.0381(9) 0.0246(8) -0.0001(6) 0.0015(5) -0.0055(7)
C4 0.0267(7) 0.0186(8) 0.0362(8) -0.0013(5) 0.0074(6) 0.0005(6)
C3 0.0410(8) 0.0229(8) 0.0398(9) 0.0057(6) 0.0124(7) 0.0089(7)

loop_
_atom_type_symbol
_atom_type_description
_atom_type_scat_dispersion_real
_atom_type_scat_dispersion_imag
_atom_type_scat_source
C C 0.0033 0.0016 'International Tables Vol C Tables 4.2.6.8 and 6.1.1.4'
H H 0.0000 0.0000 'International Tables Vol C Tables 4.2.6.8 and 6.1.1.4'
N N 0.0061 0.0033 'International Tables Vol C Tables 4.2.6.8 and 6.1.1.4'
O O 0.0106 0.0060 'International Tables Vol C Tables 4.2.6.8 and 6.1.1.4'

loop_
_geom_angle_atom_site_label_1
_geom_angle_atom_site_label_2
_geom_angle_atom_site_label_3
_geom_angle
_geom_angle_publ_flag
C4 N2 C5 112.52(11) yes
C4 N2 H2 107.0(10) ?
C5 N2 H2 108.5(9) ?
C4 N2 H1 110.6(9) ?
C5 N2 H1 107.4(8) ?
H2 N2 H1 110.8(13) ?
O2 C1 O1 124.33(12) yes
O2 C1 N1 118.10(12) yes
O1 C1 N1 117.57(11) yes
C1 N1 C3 120.97(11) yes
C1 N1 C2 121.84(11) yes
C3 N1 C2 115.11(11) yes
N1 C2 H2A 109.5 ?
N1 C2 H2B 109.5 ?
H2A C2 H2B 109.5 ?
N1 C2 H2C 109.5 ?
H2A C2 H2C 109.5 ?
H2B C2 H2C 109.5 ?
N2 C5 H5A 109.5 ?
N2 C5 H5B 109.5 ?
H5A C5 H5B 109.5 ?
N2 C5 H5C 109.5 ?
H5A C5 H5C 109.5 ?
H5B C5 H5C 109.5 ?
N2 C4 H4A 109.5 ?
N2 C4 H4B 109.5 ?
H4A C4 H4B 109.5 ?
N2 C4 H4C 109.5 ?
H4A C4 H4C 109.5 ?
H4B C4 H4C 109.5 ?
N1 C3 H3A 109.5 ?
N1 C3 H3B 109.5 ?
H3A C3 H3B 109.5 ?
N1 C3 H3C 109.5 ?
H3A C3 H3C 109.5 ?
H3B C3 H3C 109.5 ?

loop_
_geom_bond_atom_site_label_1
_geom_bond_atom_site_label_2
_geom_bond_site_symmetry_2
_geom_bond_distance
_geom_bond_publ_flag
O1 C1 . 1.2694(15) yes
O2 C1 . 1.2628(15) yes
N2 C4 . 1.4726(17) yes
N2 C5 . 1.4776(17) yes
N2 H2 . 0.899(15) yes
N2 H1 . 0.983(16) yes
C1 N1 . 1.3788(17) yes
N1 C3 . 1.4485(19) yes
N1 C2 . 1.4490(16) yes
C2 H2A . 0.9800 ?
C2 H2B . 0.9800 ?
C2 H2C . 0.9800 ?
C5 H5A . 0.9800 ?
C5 H5B . 0.9800 ?
C5 H5C . 0.9800 ?
C4 H4A . 0.9800 ?
C4 H4B . 0.9800 ?
C4 H4C . 0.9800 ?
C3 H3A . 0.9800 ?
C3 H3B . 0.9800 ?
C3 H3C . 0.9800 ?

loop_
_cod_related_entry_id
_cod_related_entry_database
_cod_related_entry_code
1 ChemSpider 144814
